data_2240573
loop_
_publ_author_name
'Suckert, Stefan'
'Jess, Inke'
'N\"ather, Christian'

_publ_section_title
;
 Crystal structure of
 bis[4-(dimethylamino)pyridine-\k<i>N</i>^1^]bis(methanol-\k<i>O</i>)bis(thiocyanato-\k<i>N</i>)manganese(II)
;
_journal_coeditor_code SJ5446
_journal_issue 5
_journal_name_full 'Acta Crystallographica Section E'
_journal_page_first m126
_journal_paper_doi 10.1107/S2056989015007318
_journal_volume 71
_journal_year 2015
_chemical_formula_iupac '[Mn (N C S)2 (C H4 O)2 (C5 H6 N2)2]'
_chemical_formula_moiety 'C18 H28 Mn N6 O2 S2'
_chemical_formula_sum 'C18 H28 Mn N6 O2 S2'
_chemical_formula_weight 479.52
_chemical_name_systematic
Bis[4-(dimethylamino)pyridine-\k<i>N</i>^1^]bis(methanol-\k<i>O</i>)bis(thiocyanato-\k<i>N</i>)manganese(II)
_space_group_crystal_system triclinic
_space_group_IT_number 2
_space_group_name_Hall '-P 1'
_space_group_name_H-M_alt 'P -1'
_symmetry_space_group_name_Hall '-P 1'
_symmetry_space_group_name_H-M 'P -1'
_atom_sites_solution_hydrogens mixed
_audit_creation_method SHELXL-2013
_cell_angle_alpha 76.381(11)
_cell_angle_beta 81.672(11)
_cell_angle_gamma 79.809(11)
_cell_formula_units_Z 1
_cell_length_a 7.0771(7)
_cell_length_b 8.1586(8)
_cell_length_c 10.6491(10)
_cell_measurement_reflns_used 4585
_cell_measurement_temperature 180(2)
_cell_measurement_theta_max 27.004
_cell_measurement_theta_min 2.598
_cell_volume 584.72(10)
_computing_cell_refinement
;
X-AREA (Stoe & Cie, 2008)
;
_computing_data_collection
;
X-AREA (Stoe & Cie, 2008)
;
_computing_data_reduction
;
X-AREA (Stoe & Cie, 2008)
;
_computing_molecular_graphics
;
XP in SHELXTL (Sheldrick, 2008) and DIAMOND (Brandenburg, 1999)
;
_computing_publication_material
;
publCIF (Westrip, 2010)
;
_computing_structure_refinement
;
SHELXL2013 (Sheldrick, 2015)
;
_computing_structure_solution
;
SHELXS97 (Sheldrick, 2008)
;
_diffrn_ambient_temperature 180(2)
_diffrn_measured_fraction_theta_full 0.969
_diffrn_measured_fraction_theta_max 0.963
_diffrn_measurement_device_type 'Stoe IPDS-1'
_diffrn_measurement_method 'phi scans'
_diffrn_radiation_type MoK\a
_diffrn_radiation_wavelength 0.71073
_diffrn_reflns_av_R_equivalents 0.0392
_diffrn_reflns_limit_h_max 9
_diffrn_reflns_limit_h_min -9
_diffrn_reflns_limit_k_max 10
_diffrn_reflns_limit_k_min -10
_diffrn_reflns_limit_l_max 13
_diffrn_reflns_limit_l_min -13
_diffrn_reflns_number 4585
_diffrn_reflns_theta_full 25.242
_diffrn_reflns_theta_max 27.004
_diffrn_reflns_theta_min 2.598
_exptl_absorpt_coefficient_mu 0.768
_exptl_absorpt_correction_T_max 0.959
_exptl_absorpt_correction_T_min 0.903
_exptl_absorpt_correction_type numerical
_exptl_absorpt_process_details
;
(X-SHAPE and X-RED32; Stoe & Cie, 2008)
;
_exptl_crystal_colour colorless
_exptl_crystal_density_diffrn 1.362
_exptl_crystal_description plate
_exptl_crystal_F_000 251
_exptl_crystal_size_max 0.1594
_exptl_crystal_size_mid 0.0998
_exptl_crystal_size_min 0.0378
_refine_diff_density_max 0.295
_refine_diff_density_min -0.589
_refine_ls_extinction_method none
_refine_ls_goodness_of_fit_ref 1.041
_refine_ls_hydrogen_treatment constr
_refine_ls_matrix_type full
_refine_ls_number_parameters 133
_refine_ls_number_reflns 2459
_refine_ls_number_restraints 0
_refine_ls_restrained_S_all 1.041
_refine_ls_R_factor_all 0.0556
_refine_ls_R_factor_gt 0.0379
_refine_ls_shift/su_max 0.000
_refine_ls_shift/su_mean 0.000
_refine_ls_structure_factor_coef Fsqd
_refine_ls_weighting_details 'w=1/[\s^2^(Fo^2^)+(0.0598P)^2^] where P=(Fo^2^+2Fc^2^)/3'
_refine_ls_weighting_scheme calc
_refine_ls_wR_factor_gt 0.0900
_refine_ls_wR_factor_ref 0.1003
_reflns_number_gt 1885
_reflns_number_total 2459
_reflns_threshold_expression I>2\s(I)
_cod_data_source_file sj5446sup1.cf
_cod_data_source_block I
_cod_database_code 2240573
_shelx_space_group_comment
;
The symmetry employed for this shelxl refinement is uniquely defined
by the following loop, which should always be used as a source of
symmetry information in preference to the above space-group names.
They are only intended as comments.
;
_shelxl_version_number .2013

loop_
_space_group_symop_operation_xyz
'x, y, z'
'-x, -y, -z'

loop_
_atom_site_type_symbol
_atom_site_label
_atom_site_fract_x
_atom_site_fract_y
_atom_site_fract_z
_atom_site_U_iso_or_equiv
_atom_site_adp_type
_atom_site_calc_flag
_atom_site_occupancy
Mn Mn1 0.5000 0.0000 0.5000 0.02111(15) Uani d 1
N N1 0.6294(3) 0.0926(3) 0.63997(19) 0.0312(5) Uani d 1
C C1 0.7395(3) 0.1199(3) 0.7004(2) 0.0236(5) Uani d 1
S S1 0.89299(9) 0.15954(10) 0.78630(6) 0.0394(2) Uani d 1
O O31 0.2205(2) 0.1737(2) 0.53900(16) 0.0339(4) Uani d 1
H H1O 0.1462 0.1444 0.6079 0.051 Uiso d 1
C C31 0.0945(4) 0.2643(4) 0.4439(3) 0.0486(7) Uani d 1
H H31A -0.0136 0.3337 0.4847 0.073 Uiso calc 1
H H31B 0.0448 0.1828 0.4074 0.073 Uiso calc 1
H H31C 0.1659 0.3386 0.3743 0.073 Uiso calc 1
N N11 0.5945(3) 0.2090(2) 0.33954(17) 0.0222(4) Uani d 1
N N12 0.7263(3) 0.6192(2) 0.03652(18) 0.0274(4) Uani d 1
C C11 0.5795(3) 0.3682(3) 0.3576(2) 0.0264(5) Uani d 1
H H11 0.5369 0.3866 0.4427 0.032 Uiso calc 1
C C12 0.6210(3) 0.5063(3) 0.2624(2) 0.0252(5) Uani d 1
H H12 0.6057 0.6157 0.2825 0.030 Uiso calc 1
C C13 0.6867(3) 0.4861(3) 0.1345(2) 0.0210(4) Uani d 1
C C14 0.7077(3) 0.3182(3) 0.1162(2) 0.0230(4) Uani d 1
H H14 0.7554 0.2942 0.0334 0.028 Uiso calc 1
C C15 0.6594(3) 0.1895(3) 0.2177(2) 0.0235(5) Uani d 1
H H15 0.6727 0.0783 0.2011 0.028 Uiso calc 1
C C16 0.6858(4) 0.7919(3) 0.0569(3) 0.0353(6) Uani d 1
H H16A 0.7210 0.8713 -0.0243 0.053 Uiso calc 1
H H16B 0.7612 0.8015 0.1244 0.053 Uiso calc 1
H H16C 0.5479 0.8196 0.0844 0.053 Uiso calc 1
C C17 0.7938(3) 0.5957(3) -0.0944(2) 0.0309(5) Uani d 1
H H17A 0.8140 0.7059 -0.1514 0.046 Uiso calc 1
H H17B 0.6972 0.5482 -0.1267 0.046 Uiso calc 1
H H17C 0.9158 0.5171 -0.0934 0.046 Uiso calc 1

loop_
_atom_site_aniso_label
_atom_site_aniso_U_11
_atom_site_aniso_U_22
_atom_site_aniso_U_33
_atom_site_aniso_U_12
_atom_site_aniso_U_13
_atom_site_aniso_U_23
Mn1 0.0216(2) 0.0237(3) 0.0185(2) -0.00575(18) 0.00127(17) -0.00564(18)
N1 0.0330(10) 0.0364(12) 0.0282(10) -0.0112(9) -0.0016(8) -0.0117(9)
C1 0.0254(11) 0.0242(11) 0.0201(10) -0.0035(8) 0.0040(8) -0.0067(9)
S1 0.0261(3) 0.0703(5) 0.0288(3) -0.0110(3) 0.0005(2) -0.0240(3)
O31 0.0250(8) 0.0444(11) 0.0258(8) 0.0030(7) 0.0033(6) -0.0046(8)
C31 0.0373(15) 0.062(2) 0.0343(14) 0.0113(13) -0.0022(11) -0.0017(13)
N11 0.0272(9) 0.0210(9) 0.0188(9) -0.0037(7) 0.0014(7) -0.0070(7)
N12 0.0300(10) 0.0241(10) 0.0248(10) -0.0039(8) 0.0015(8) -0.0017(8)
C11 0.0325(12) 0.0263(12) 0.0210(11) -0.0043(9) 0.0028(8) -0.0100(9)
C12 0.0306(11) 0.0201(11) 0.0267(11) -0.0032(9) -0.0011(9) -0.0100(9)
C13 0.0143(9) 0.0245(11) 0.0238(10) -0.0031(8) -0.0019(7) -0.0040(9)
C14 0.0205(10) 0.0270(11) 0.0210(10) -0.0009(8) 0.0022(8) -0.0090(9)
C15 0.0222(10) 0.0242(11) 0.0258(11) -0.0021(8) 0.0013(8) -0.0119(9)
C16 0.0405(14) 0.0234(12) 0.0399(14) -0.0064(10) -0.0011(11) -0.0034(11)
C17 0.0274(11) 0.0402(14) 0.0217(11) -0.0070(10) -0.0001(9) 0.0001(10)

loop_
_atom_type_symbol
_atom_type_description
_atom_type_scat_dispersion_real
_atom_type_scat_dispersion_imag
_atom_type_scat_source
C C 0.0033 0.0016 'International Tables Vol C Tables 4.2.6.8 and 6.1.1.4'
H H 0.0000 0.0000 'International Tables Vol C Tables 4.2.6.8 and 6.1.1.4'
N N 0.0061 0.0033 'International Tables Vol C Tables 4.2.6.8 and 6.1.1.4'
Mn Mn 0.3368 0.7283 'International Tables Vol C Tables 4.2.6.8 and 6.1.1.4'
O O 0.0106 0.0060 'International Tables Vol C Tables 4.2.6.8 and 6.1.1.4'
S S 0.1246 0.1234 'International Tables Vol C Tables 4.2.6.8 and 6.1.1.4'

loop_
_geom_angle_atom_site_label_1
_geom_angle_atom_site_label_2
_geom_angle_atom_site_label_3
_geom_angle_site_symmetry_1
_geom_angle_site_symmetry_3
_geom_angle
N1 Mn1 N1 2_656 . 180.0
N1 Mn1 N11 2_656 . 89.19(7)
N1 Mn1 N11 . . 90.81(7)
N1 Mn1 N11 2_656 2_656 90.81(7)
N1 Mn1 N11 . 2_656 89.19(7)
N11 Mn1 N11 . 2_656 180.0
N1 Mn1 O31 2_656 . 90.50(7)
N1 Mn1 O31 . . 89.50(7)
N11 Mn1 O31 . . 89.07(6)
N11 Mn1 O31 2_656 . 90.93(6)
N1 Mn1 O31 2_656 2_656 89.50(7)
N1 Mn1 O31 . 2_656 90.50(7)
N11 Mn1 O31 . 2_656 90.93(6)
N11 Mn1 O31 2_656 2_656 89.07(6)
O31 Mn1 O31 . 2_656 180.0
C1 N1 Mn1 . . 162.79(19)
N1 C1 S1 . . 179.4(2)
C31 O31 Mn1 . . 125.44(16)
C31 O31 H1O . . 105.1
Mn1 O31 H1O . . 119.1
O31 C31 H31A . . 109.5
O31 C31 H31B . . 109.5
H31A C31 H31B . . 109.5
O31 C31 H31C . . 109.5
H31A C31 H31C . . 109.5
H31B C31 H31C . . 109.5
C11 N11 C15 . . 115.11(18)
C11 N11 Mn1 . . 120.90(14)
C15 N11 Mn1 . . 123.89(15)
C13 N12 C16 . . 120.6(2)
C13 N12 C17 . . 121.3(2)
C16 N12 C17 . . 117.81(19)
N11 C11 C12 . . 124.8(2)
N11 C11 H11 . . 117.6
C12 C11 H11 . . 117.6
C11 C12 C13 . . 120.0(2)
C11 C12 H12 . . 120.0
C13 C12 H12 . . 120.0
N12 C13 C14 . . 122.6(2)
N12 C13 C12 . . 122.2(2)
C14 C13 C12 . . 115.22(19)
C15 C14 C13 . . 120.1(2)
C15 C14 H14 . . 120.0
C13 C14 H14 . . 120.0
N11 C15 C14 . . 124.7(2)
N11 C15 H15 . . 117.6
C14 C15 H15 . . 117.6
N12 C16 H16A . . 109.5
N12 C16 H16B . . 109.5
H16A C16 H16B . . 109.5
N12 C16 H16C . . 109.5
H16A C16 H16C . . 109.5
H16B C16 H16C . . 109.5
N12 C17 H17A . . 109.5
N12 C17 H17B . . 109.5
H17A C17 H17B . . 109.5
N12 C17 H17C . . 109.5
H17A C17 H17C . . 109.5
H17B C17 H17C . . 109.5

loop_
_geom_bond_atom_site_label_1
_geom_bond_atom_site_label_2
_geom_bond_site_symmetry_2
_geom_bond_distance
Mn1 N1 2_656 2.192(2)
Mn1 N1 . 2.192(2)
Mn1 N11 . 2.2302(17)
Mn1 N11 2_656 2.2302(17)
Mn1 O31 . 2.2676(17)
Mn1 O31 2_656 2.2676(17)
N1 C1 . 1.160(3)
C1 S1 . 1.634(2)
O31 C31 . 1.429(3)
O31 H1O . 0.8500
C31 H31A . 0.9800
C31 H31B . 0.9800
C31 H31C . 0.9800
N11 C11 . 1.341(3)
N11 C15 . 1.349(3)
N12 C13 . 1.355(3)
N12 C16 . 1.448(3)
N12 C17 . 1.452(3)
C11 C12 . 1.370(3)
C11 H11 . 0.9500
C12 C13 . 1.412(3)
C12 H12 . 0.9500
C13 C14 . 1.408(3)
C14 C15 . 1.368(3)
C14 H14 . 0.9500
C15 H15 . 0.9500
C16 H16A . 0.9800
C16 H16B . 0.9800
C16 H16C . 0.9800
C17 H17A . 0.9800
C17 H17B . 0.9800
C17 H17C . 0.9800

loop_
_geom_hbond_atom_site_label_D
_geom_hbond_atom_site_label_H
_geom_hbond_atom_site_label_A
_geom_hbond_site_symmetry_A
_geom_hbond_distance_DH
_geom_hbond_distance_HA
_geom_hbond_distance_DA
_geom_hbond_angle_DHA
O31 H1O S1 1_455 0.85 2.42 3.2409(18) 161.1

_cod_database_fobs_code 2240573
